data_4505097
loop_
_publ_author_name
'Cui, Guang-Hua'
'Li, Jian-Rong'
'Tian, Jin-Lei'
'Bu, Xian-He'
'Batten, Stuart R.'

_publ_section_title
;
 Multidimensional Metal&#x2212;Organic Frameworks Constructed from
 Flexible Bis(imidazole) Ligands
;
_journal_issue 5
_journal_name_full 'Crystal Growth &amp; Design'
_journal_page_first 1775
_journal_paper_doi 10.1021/cg050039l
_journal_volume 5
_journal_year 2005
_chemical_formula_sum 'C14 H16 B2 Cu F8 N8 O0'
_chemical_formula_weight 533.51
_chemical_name_systematic
; 
 ? 
;
_space_group_IT_number 14
_symmetry_cell_setting monoclinic
_symmetry_space_group_name_Hall '-P 2yn'
_symmetry_space_group_name_H-M 'P 1 21/n 1'
_atom_sites_solution_hydrogens geom
_atom_sites_solution_primary direct
_atom_sites_solution_secondary difmap
_audit_creation_method SHELXL-97
_cell_angle_alpha 90.00
_cell_angle_beta 91.048(3)
_cell_angle_gamma 90.00
_cell_formula_units_Z 2
_cell_length_a 9.000(2)
_cell_length_b 9.140(2)
_cell_length_c 12.421(2)
_cell_measurement_reflns_used 2628
_cell_measurement_temperature 293(2)
_cell_measurement_theta_max 26.3338
_cell_measurement_theta_min 2.7671
_cell_volume 1021.6(4)
_computing_cell_refinement 'Bruker SMART'
_computing_data_collection 'Bruker SMART'
_computing_data_reduction 'Bruker SAINT'
_computing_molecular_graphics 'Bruker SHELXTL'
_computing_publication_material 'Bruker SHELXTL'
_computing_structure_refinement 'SHELXL-97 (Sheldrick, 1997)'
_computing_structure_solution 'SHELXS-97 (Sheldrick, 1990)'
_diffrn_ambient_temperature 293(2)
_diffrn_measured_fraction_theta_full 0.995
_diffrn_measured_fraction_theta_max 0.995
_diffrn_measurement_device_type 'Bruker Smart 1000 CCD area detector'
_diffrn_measurement_method 'phi and omega scans'
_diffrn_radiation_monochromator graphite
_diffrn_radiation_source 'fine-focus sealed tube'
_diffrn_radiation_type MoK\a
_diffrn_radiation_wavelength 0.71073
_diffrn_reflns_av_R_equivalents 0.0245
_diffrn_reflns_av_sigmaI/netI 0.0279
_diffrn_reflns_limit_h_max 11
_diffrn_reflns_limit_h_min -9
_diffrn_reflns_limit_k_max 11
_diffrn_reflns_limit_k_min -9
_diffrn_reflns_limit_l_max 15
_diffrn_reflns_limit_l_min -15
_diffrn_reflns_number 5815
_diffrn_reflns_theta_full 26.41
_diffrn_reflns_theta_max 26.41
_diffrn_reflns_theta_min 2.77
_exptl_absorpt_coefficient_mu 1.162
_exptl_absorpt_correction_T_max 0.8182
_exptl_absorpt_correction_T_min 0.8009
_exptl_absorpt_correction_type multi-scan
_exptl_absorpt_process_details SADABS
_exptl_crystal_colour Blue
_exptl_crystal_density_diffrn 1.734
_exptl_crystal_density_meas ?
_exptl_crystal_density_method 'not measured'
_exptl_crystal_description Block
_exptl_crystal_F_000 534
_exptl_crystal_size_max 0.20
_exptl_crystal_size_mid 0.18
_exptl_crystal_size_min 0.18
_refine_diff_density_max 0.751
_refine_diff_density_min -0.566
_refine_diff_density_rms 0.070
_refine_ls_extinction_method none
_refine_ls_goodness_of_fit_ref 1.020
_refine_ls_hydrogen_treatment constr
_refine_ls_matrix_type full
_refine_ls_number_parameters 169
_refine_ls_number_reflns 2095
_refine_ls_number_restraints 0
_refine_ls_restrained_S_all 1.020
_refine_ls_R_factor_all 0.0600
_refine_ls_R_factor_gt 0.0436
_refine_ls_shift/su_max 0.000
_refine_ls_shift/su_mean 0.000
_refine_ls_structure_factor_coef Fsqd
_refine_ls_weighting_details 'calc w=1/[\s^2^(Fo^2^)+(0.0643P)^2^+1.3675P] where P=(Fo^2^+2Fc^2^)/3'
_refine_ls_weighting_scheme calc
_refine_ls_wR_factor_gt 0.1134
_refine_ls_wR_factor_ref 0.1261
_reflns_number_gt 1634
_reflns_number_total 2095
_reflns_threshold_expression I>2sigma(I)
_cod_data_source_file cg050039lsi20050131_094104.cif
_cod_data_source_block 3
_cod_depositor_comments
;
The following automatic conversions were performed:

'_symmetry_cell_setting' value 'Monoclinic' changed to 'monoclinic'
according to /home/saulius/struct/CIF-dictionaries/cif_core.dic
dictionary named 'cif_core.dic' version 2.4.1 from
2010-06-29.

'_exptl_absorpt_correction_type' value 'Multi-Scan'
changed to 'multi-scan' according to
/home/saulius/struct/CIF-dictionaries/cif_core.dic dictionary named
'cif_core.dic' version 2.4.1 from 2010-06-29.

Automatic conversion script
Id: cif_fix_values 1715 2011-07-08 13:25:40Z adriana 

The following automatic conversions were performed:

'_exptl_crystal_density_meas' value 'none' was changed to '?' - the
value is perceived as not measured.

Automatic conversion script
Id: cif_fix_values 3008 2015-01-20 13:52:24Z robertas 
;
_cod_original_cell_volume 1021.6(3)
_cod_original_sg_symbol_H-M P2(1)/n
_cod_database_code 4505097

loop_
_symmetry_equiv_pos_as_xyz
'x, y, z'
'-x+1/2, y+1/2, -z+1/2'
'-x, -y, -z'
'x-1/2, -y-1/2, z-1/2'

loop_
_atom_site_label
_atom_site_type_symbol
_atom_site_fract_x
_atom_site_fract_y
_atom_site_fract_z
_atom_site_U_iso_or_equiv
_atom_site_adp_type
_atom_site_occupancy
_atom_site_symmetry_multiplicity
_atom_site_calc_flag
_atom_site_refinement_flags
_atom_site_disorder_assembly
_atom_site_disorder_group
Cu1 Cu 0.0000 0.5000 0.5000 0.0331(2) Uani 1 2 d S . .
N1 N 0.0335(3) 0.2902(3) 0.5389(2) 0.0362(6) Uani 1 1 d . . .
N2 N 0.0498(3) 0.0956(3) 0.6404(2) 0.0408(7) Uani 1 1 d . . .
N3 N 0.2042(3) 0.5417(3) 0.5611(2) 0.0380(6) Uani 1 1 d . . .
N4 N 0.3925(3) 0.5345(3) 0.6757(2) 0.0420(7) Uani 1 1 d . . .
B1 B 0.0827(6) 0.4222(6) 0.2160(4) 0.0580(12) Uani 1 1 d . . .
F1 F 0.1166(4) 0.4655(3) 0.3192(2) 0.0826(8) Uani 1 1 d . A .
F2 F -0.0401(5) 0.3418(5) 0.2107(4) 0.1445(17) Uani 1 1 d . A .
F3 F -0.0031(10) 0.5488(8) 0.1763(5) 0.102(2) Uani 0.50 1 d P A 1
F3' F 0.1436(16) 0.5030(14) 0.1482(8) 0.146(5) Uani 0.50 1 d P A 2
F4 F 0.1886(9) 0.4084(19) 0.1484(8) 0.149(6) Uani 0.50 1 d P A 1
F4' F 0.1717(8) 0.2863(7) 0.2220(7) 0.108(3) Uani 0.50 1 d P A 2
C1 C 0.1410(4) 0.1993(4) 0.4988(3) 0.0437(8) Uani 1 1 d . . .
H1A H 0.1973 0.2180 0.4383 0.052 Uiso 1 1 calc R . .
C2 C -0.0188(4) 0.2244(4) 0.6238(3) 0.0387(7) Uani 1 1 d . . .
H2A H -0.0934 0.2616 0.6667 0.046 Uiso 1 1 calc R . .
C3 C 0.1521(4) 0.0796(4) 0.5608(3) 0.0490(9) Uani 1 1 d . . .
H3A H 0.2164 0.0011 0.5516 0.059 Uiso 1 1 calc R . .
C4 C 0.3071(4) 0.6443(5) 0.5323(3) 0.0550(10) Uani 1 1 d . . .
H4A H 0.2984 0.7066 0.4734 0.066 Uiso 1 1 calc R . .
C5 C 0.2605(4) 0.4782(4) 0.6477(3) 0.0411(8) Uani 1 1 d . . .
H5A H 0.2140 0.4032 0.6849 0.049 Uiso 1 1 calc R . .
C6 C 0.4223(4) 0.6408(5) 0.6025(3) 0.0617(11) Uani 1 1 d . . .
H6A H 0.5064 0.6998 0.6012 0.074 Uiso 1 1 calc R . .
C7 C 0.4796(4) 0.4962(4) 0.7718(3) 0.0515(10) Uani 1 1 d . . .
H7A H 0.4555 0.3972 0.7935 0.062 Uiso 1 1 calc R . .
H7C H 0.5845 0.4993 0.7554 0.062 Uiso 1 1 calc R . .

loop_
_atom_site_aniso_label
_atom_site_aniso_U_11
_atom_site_aniso_U_22
_atom_site_aniso_U_33
_atom_site_aniso_U_23
_atom_site_aniso_U_13
_atom_site_aniso_U_12
Cu1 0.0372(3) 0.0296(3) 0.0321(3) 0.0053(2) -0.0120(2) -0.0027(2)
N1 0.0384(14) 0.0307(14) 0.0391(14) 0.0052(12) -0.0102(11) -0.0019(11)
N2 0.0454(15) 0.0303(14) 0.0457(15) 0.0071(12) -0.0217(13) -0.0045(12)
N3 0.0409(15) 0.0357(14) 0.0368(14) 0.0019(11) -0.0116(11) -0.0018(11)
N4 0.0443(16) 0.0365(15) 0.0445(16) -0.0083(12) -0.0165(13) 0.0056(12)
B1 0.061(3) 0.058(3) 0.054(3) -0.016(2) 0.008(2) -0.011(2)
F1 0.102(2) 0.092(2) 0.0527(15) -0.0068(14) -0.0032(14) -0.0059(17)
F2 0.132(3) 0.149(4) 0.151(4) 0.009(3) -0.038(3) -0.059(3)
F3 0.134(6) 0.091(4) 0.080(4) 0.006(3) -0.022(4) 0.048(4)
F3' 0.192(13) 0.165(11) 0.081(6) 0.081(7) 0.013(6) -0.053(9)
F4 0.066(4) 0.289(17) 0.094(7) -0.096(10) 0.011(4) 0.019(8)
F4' 0.128(6) 0.069(4) 0.131(6) -0.017(4) 0.070(5) 0.013(4)
C1 0.0440(18) 0.0416(19) 0.0450(19) -0.0043(15) -0.0089(15) -0.0018(15)
C2 0.0393(17) 0.0347(17) 0.0418(17) 0.0070(14) -0.0102(14) -0.0009(14)
C3 0.052(2) 0.039(2) 0.055(2) -0.0072(17) -0.0171(17) 0.0073(16)
C4 0.052(2) 0.058(2) 0.055(2) 0.0150(19) -0.0101(17) -0.0162(18)
C5 0.0445(18) 0.0352(18) 0.0429(18) -0.0006(14) -0.0165(14) -0.0030(14)
C6 0.045(2) 0.070(3) 0.070(3) 0.006(2) -0.0138(19) -0.018(2)
C7 0.055(2) 0.0405(19) 0.058(2) -0.0184(17) -0.0318(18) 0.0155(16)

loop_
_atom_type_symbol
_atom_type_description
_atom_type_scat_dispersion_real
_atom_type_scat_dispersion_imag
_atom_type_scat_source
C C 0.0033 0.0016 'International Tables Vol C Tables 4.2.6.8 and 6.1.1.4'
H H 0.0000 0.0000 'International Tables Vol C Tables 4.2.6.8 and 6.1.1.4'
B B 0.0013 0.0007 'International Tables Vol C Tables 4.2.6.8 and 6.1.1.4'
N N 0.0061 0.0033 'International Tables Vol C Tables 4.2.6.8 and 6.1.1.4'
O O 0.0106 0.0060 'International Tables Vol C Tables 4.2.6.8 and 6.1.1.4'
F F 0.0171 0.0103 'International Tables Vol C Tables 4.2.6.8 and 6.1.1.4'
Cu Cu 0.3201 1.2651 'International Tables Vol C Tables 4.2.6.8 and 6.1.1.4'

loop_
_geom_angle_atom_site_label_1
_geom_angle_atom_site_label_2
_geom_angle_atom_site_label_3
_geom_angle
_geom_angle_site_symmetry_1
_geom_angle_site_symmetry_3
N1 Cu1 N1 180.00(15) . 3_566
N1 Cu1 N3 87.57(11) . .
N1 Cu1 N3 92.43(11) 3_566 .
N1 Cu1 N3 92.43(11) . 3_566
N1 Cu1 N3 87.57(11) 3_566 3_566
N3 Cu1 N3 180.0 . 3_566
C2 N1 C1 106.2(3) . .
C2 N1 Cu1 125.5(2) . .
C1 N1 Cu1 126.6(2) . .
C2 N2 C3 107.2(3) . .
C2 N2 C7 125.2(3) . 2_546
C3 N2 C7 127.7(3) . 2_546
C5 N3 C4 105.3(3) . .
C5 N3 Cu1 124.1(2) . .
C4 N3 Cu1 130.4(2) . .
C5 N4 C6 106.6(3) . .
C5 N4 C7 125.7(3) . .
C6 N4 C7 127.5(3) . .
F3' B1 F4 44.1(7) . .
F3' B1 F2 131.8(7) . .
F4 B1 F2 122.6(7) . .
F3' B1 F1 111.4(7) . .
F4 B1 F1 118.9(6) . .
F2 B1 F1 112.1(4) . .
F3' B1 F3 62.9(7) . .
F4 B1 F3 104.4(9) . .
F2 B1 F3 89.2(5) . .
F1 B1 F3 101.1(4) . .
F3' B1 F4' 106.6(8) . .
F4 B1 F4' 62.9(8) . .
F2 B1 F4' 89.3(5) . .
F1 B1 F4' 94.8(5) . .
F3 B1 F4' 163.3(6) . .
C3 C1 N1 109.3(3) . .
C3 C1 H1A 125.3 . .
N1 C1 H1A 125.3 . .
N1 C2 N2 110.8(3) . .
N1 C2 H2A 124.6 . .
N2 C2 H2A 124.6 . .
C1 C3 N2 106.5(3) . .
C1 C3 H3A 126.8 . .
N2 C3 H3A 126.8 . .
C6 C4 N3 109.4(3) . .
C6 C4 H4A 125.3 . .
N3 C4 H4A 125.3 . .
N3 C5 N4 111.7(3) . .
N3 C5 H5A 124.1 . .
N4 C5 H5A 124.1 . .
C4 C6 N4 106.9(3) . .
C4 C6 H6A 126.5 . .
N4 C6 H6A 126.5 . .
N2 C7 N4 111.3(3) 2_556 .
N2 C7 H7A 109.4 2_556 .
N4 C7 H7A 109.4 . .
N2 C7 H7C 109.4 2_556 .
N4 C7 H7C 109.4 . .
H7A C7 H7C 108.0 . .

loop_
_geom_bond_atom_site_label_1
_geom_bond_atom_site_label_2
_geom_bond_distance
_geom_bond_site_symmetry_2
Cu1 N1 1.999(3) .
Cu1 N1 1.999(3) 3_566
Cu1 N3 2.012(3) .
Cu1 N3 2.012(3) 3_566
N1 C2 1.309(4) .
N1 C1 1.376(4) .
N2 C2 1.343(4) .
N2 C3 1.371(5) .
N2 C7 1.447(5) 2_546
N3 C5 1.316(4) .
N3 C4 1.369(5) .
N4 C5 1.335(4) .
N4 C6 1.361(5) .
N4 C7 1.458(4) .
B1 F3' 1.254(9) .
B1 F4 1.287(9) .
B1 F2 1.328(6) .
B1 F1 1.370(5) .
B1 F3 1.472(8) .
B1 F4' 1.479(9) .
C1 C3 1.340(5) .
C1 H1A 0.9300 .
C2 H2A 0.9300 .
C3 H3A 0.9300 .
C4 C6 1.342(5) .
C4 H4A 0.9300 .
C5 H5A 0.9300 .
C6 H6A 0.9300 .
C7 N2 1.447(5) 2_556
C7 H7A 0.9700 .
C7 H7C 0.9700 .

loop_
_geom_torsion_atom_site_label_1
_geom_torsion_atom_site_label_2
_geom_torsion_atom_site_label_3
_geom_torsion_atom_site_label_4
_geom_torsion
_geom_torsion_site_symmetry_1
_geom_torsion_site_symmetry_4
N1 Cu1 N1 C2 -96.5(8) 3_566 .
N3 Cu1 N1 C2 100.4(3) . .
N3 Cu1 N1 C2 -79.6(3) 3_566 .
N1 Cu1 N1 C1 100.4(7) 3_566 .
N3 Cu1 N1 C1 -62.7(3) . .
N3 Cu1 N1 C1 117.3(3) 3_566 .
N1 Cu1 N3 C5 -38.1(3) . .
N1 Cu1 N3 C5 141.9(3) 3_566 .
N3 Cu1 N3 C5 -63(100) 3_566 .
N1 Cu1 N3 C4 148.4(3) . .
N1 Cu1 N3 C4 -31.6(3) 3_566 .
N3 Cu1 N3 C4 123(100) 3_566 .
C2 N1 C1 C3 -0.1(4) . .
Cu1 N1 C1 C3 165.6(2) . .
C1 N1 C2 N2 0.1(4) . .
Cu1 N1 C2 N2 -165.9(2) . .
C3 N2 C2 N1 0.0(4) . .
C7 N2 C2 N1 179.0(3) 2_546 .
N1 C1 C3 N2 0.2(4) . .
C2 N2 C3 C1 -0.1(4) . .
C7 N2 C3 C1 -179.1(3) 2_546 .
C5 N3 C4 C6 -0.3(5) . .
Cu1 N3 C4 C6 174.1(3) . .
C4 N3 C5 N4 0.1(4) . .
Cu1 N3 C5 N4 -174.7(2) . .
C6 N4 C5 N3 0.1(4) . .
C7 N4 C5 N3 175.4(3) . .
N3 C4 C6 N4 0.4(5) . .
C5 N4 C6 C4 -0.3(5) . .
C7 N4 C6 C4 -175.5(4) . .
C5 N4 C7 N2 -94.0(4) . 2_556
C6 N4 C7 N2 80.3(5) . 2_556
